data_1556979
loop_
_publ_author_name
'Likhacheva, A.Y.'
'Goryainov, S.V.'
'Bulbak, T.A.'

_publ_section_title
;
 An X-ray diffraction study of the pressure-induced hydration in
 cordierite at 4-5 GPa : at 4.4 GPa
;
_journal_name_full 'American Mineralogist'
_journal_page_first 181
_journal_page_last 186
_journal_paper_doi 10.2138/am.2013.4199
_journal_volume 98
_journal_year 2013
_chemical_formula_sum 'Al3.96 Fe0.42 H0.9 Mg1.57 Mn0.07 Na0.07 O18.45 Si4.98'
_chemical_name_common 'Na0.07(Mg1.57Fe0.36Mn0.07)(Al3.96Fe0.06Si4.98)O18 0.45H2O'
_chemical_name_mineral 'cordierite at 4.4 GPa'
_space_group_IT_number 66
_space_group_name_Hall '-C 2 2c'
_space_group_name_H-M_alt 'C c c m'
_cell_angle_alpha 90
_cell_angle_beta 90
_cell_angle_gamma 90
_cell_formula_units_Z 4
_cell_length_a 16.944(2)
_cell_length_b 9.656(1)
_cell_length_c 9.216(1)
_cell_volume 1507.8(3)
_diffrn_ambient_pressure 4.4E+6
_diffrn_ambient_temperature 298
_cod_data_source_file cordierite-4.4GPa.cif
_cod_data_source_block cordierite-44kb
_cod_original_formula_sum 'Na0.07 Mg1.57 Fe0.42 Mn0.07 Al3.96 Si4.98 O18.45 H0.9'
_cod_database_code 1556979

loop_
_space_group_symop_id
_space_group_symop_operation_xyz
1 x,y,z
2 -x,-y,-z
3 -x,-y,z
4 x,y,-z
5 -x,y,-z+1/2
6 x,-y,z+1/2
7 x,-y,-z+1/2
8 -x,y,z+1/2
9 x+1/2,y+1/2,z
10 -x+1/2,-y+1/2,-z
11 -x+1/2,-y+1/2,z
12 x+1/2,y+1/2,-z
13 -x+1/2,y+1/2,-z+1/2
14 x+1/2,-y+1/2,z+1/2
15 x+1/2,-y+1/2,-z+1/2
16 -x+1/2,y+1/2,z+1/2

loop_
_atom_site_label
_atom_site_occupancy
_atom_site_fract_x
_atom_site_fract_y
_atom_site_fract_z
_atom_site_adp_type
_atom_site_U_iso_or_equiv
_atom_site_type_symbol
Mg 1.0 0.1625(2) 0.500000 0.250000 Uiso 0.008000 Mg
Si1 1.0 0.1933(2) 0.0796(3) 0.000000 Uiso 0.008000 Si
Si2 1.0 0.000000 0.500000 0.250000 Uiso 0.008000 Si
Si3 1.0 -0.1378(2) 0.2372(3) 0.000000 Uiso 0.008000 Si
Si4 1.0 0.0490(10) 0.3090(10) 0.000000 Uiso 0.008000 Si
Al 1.0 0.250000 0.250000 0.2480(10) Uiso 0.008000 Al
O1 1.0 0.2468(2) 0.0984(2) 0.1435(3) Uiso 0.010000 O
O2 1.0 -0.1710(10) 0.0831(3) 0.000000 Uiso 0.010000 O
O3 1.0 0.1232(3) 0.1900(10) 0.000000 Uiso 0.010000 O
O4 1.0 0.0647(3) 0.4130(10) 0.1530(10) Uiso 0.010000 O
O5 1.0 -0.0436(2) 0.247(2) 0.000000 Uiso 0.010000 O
O6 1.0 -0.1706(3) 0.3152(3) 0.1424(3) Uiso 0.010000 O
Na 0.08(1) 0.000000 0.000000 0.000000 Uiso 0.025000 Na
Ow1 0.13(2) 0.000000 0.000000 0.250000 Uiso 0.100000 O
Ow2 0.110(5) 0.01(2) 0.02(3) 0.320(10) Uiso 0.100000 O
Ow3 0.12(2) 0.000000 0.000000 0.000000 Uiso 0.100000 O
